data_2013390
loop_
_publ_author_name
'Celestian, Aaron J.'
'Parise, John B.'
'Tripathi, Akhilesh'
'Kvick, \%Ake'
'Vaughan, Gavin M.B.'

_publ_section_title
;
 (K~4~Li~4~)Al~8~Ge~8~O~32~&#x00B7;8H~2~O: an Li^+-exchanged potassium
 aluminogermanate with the zeolite gismondine (GIS) topology
;
_journal_issue 8
_journal_name_full 'Acta Crystallographica Section C'
_journal_page_first i74
_journal_page_last i76
_journal_paper_doi 10.1107/S0108270103011739
_journal_volume 59
_journal_year 2003
_chemical_formula_moiety 'H16 Al8 Ge8 K4 Li4 O40'
_chemical_formula_sum 'Al Ge H2 K0.5 Li0.5 O5'
_chemical_formula_weight 202.638
_chemical_name_common 'gismondine-type lithium potassium aluminogermanate'
_chemical_name_systematic
;
lithium potassium dialuminum digermanium octaoxide dihydrate
;
_space_group_IT_number 15
_symmetry_cell_setting monoclinic
_symmetry_space_group_name_Hall '-C 2yc'
_symmetry_space_group_name_H-M 'C 1 2/c 1'
_atom_sites_solution_hydrogens geom
_atom_sites_solution_primary direct
_atom_sites_solution_secondary difmap
_cell_angle_alpha 90.00
_cell_angle_beta 134.12(2)
_cell_angle_gamma 90.00
_cell_formula_units_Z 8
_cell_length_a 14.8070(10)
_cell_length_b 9.5404(19)
_cell_length_c 10.3940(10)
_cell_measurement_reflns_used 3801
_cell_measurement_temperature 293(2)
_cell_measurement_theta_max 17.66
_cell_measurement_theta_min 0.14
_cell_volume 1054.1(4)
_computing_cell_refinement 'SMART '
_computing_data_collection 'SMART (Bruker AXS, 1996)'
_computing_data_reduction 'SAINT (Bruker AXS, 1996)'
_computing_molecular_graphics 'Endeavour (Putz et al. 1999)'
_computing_publication_material SHELXL97
_computing_structure_refinement 'SHELXL97 (Sheldrick, 1997)'
_computing_structure_solution 'SHELXS97 (Sheldrick, 1990)'
_diffrn_ambient_temperature 293(2)
_diffrn_detector_area_resol_mean 0.70
_diffrn_measured_fraction_theta_full 0.917
_diffrn_measured_fraction_theta_max 0.917
_diffrn_measurement_device_type 'Bruker fixed kappa goniometer'
_diffrn_measurement_method 'Bruker SMART 1500 CCD'
_diffrn_radiation_monochromator 'double crystal'
_diffrn_radiation_source 'Beamline ID-11 ESRF'
_diffrn_radiation_type Synchrotron
_diffrn_radiation_wavelength 0.51641
_diffrn_reflns_av_R_equivalents 0.0732
_diffrn_reflns_av_sigmaI/netI 0.0456
_diffrn_reflns_limit_h_max 17
_diffrn_reflns_limit_h_min -17
_diffrn_reflns_limit_k_max 11
_diffrn_reflns_limit_k_min -11
_diffrn_reflns_limit_l_max 12
_diffrn_reflns_limit_l_min -12
_diffrn_reflns_number 3770
_diffrn_reflns_theta_full 17.66
_diffrn_reflns_theta_max 17.66
_diffrn_reflns_theta_min 7.42
_exptl_absorpt_coefficient_mu 3.296
_exptl_absorpt_correction_type none
_exptl_crystal_colour white
_exptl_crystal_density_diffrn 2.531
_exptl_crystal_density_meas ?
_exptl_crystal_description octahedron
_exptl_crystal_F_000 762
_exptl_crystal_size_max 0.0040(10)
_exptl_crystal_size_mid 0.0040(10)
_exptl_crystal_size_min 0.0020(10)
_refine_diff_density_max 0.679
_refine_diff_density_min -0.691
_refine_ls_extinction_coef 0.005(2)
_refine_ls_extinction_expression Fc^*^=kFc[1+0.001xFc^2^\l^3^/sin(2\q)]^-1/4^
_refine_ls_extinction_method SHELXL97
_refine_ls_goodness_of_fit_ref 1.069
_refine_ls_hydrogen_treatment none
_refine_ls_matrix_type full
_refine_ls_number_parameters 79
_refine_ls_number_reflns 833
_refine_ls_number_restraints 0
_refine_ls_restrained_S_all 1.069
_refine_ls_R_factor_all 0.0337
_refine_ls_R_factor_gt 0.0327
_refine_ls_shift/su_max 0.000
_refine_ls_shift/su_mean 0.000
_refine_ls_structure_factor_coef Fsqd
_refine_ls_weighting_details 'calc w=1/[\s^2^(Fo^2^)+(0.0397P)^2^+6.3673P] where P=(Fo^2^+2Fc^2^)/3'
_refine_ls_weighting_scheme calc
_refine_ls_wR_factor_gt 0.0758
_refine_ls_wR_factor_ref 0.0761
_reflns_number_gt 821
_reflns_number_total 833
_reflns_threshold_expression I>2\s(I)
_cod_data_source_file bc1016.cif
_cod_data_source_block I
_cod_depositor_comments
;
The following automatic conversions were performed:

'_exptl_crystal_density_meas' value 'not measured' was changed to '?'
- the value is perceived as not measured.

Automatic conversion script
Id: cif_fix_values 3008 2015-01-20 13:52:24Z robertas 
;
_cod_original_sg_symbol_H-M ' C 2/c '
_cod_database_code 2013390
_cod_database_fobs_code 2013390

loop_
_symmetry_equiv_pos_as_xyz
'x, y, z'
'-x, y, -z+1/2'
'x+1/2, y+1/2, z'
'-x+1/2, y+1/2, -z+1/2'
'-x, -y, -z'
'x, -y, z-1/2'
'-x+1/2, -y+1/2, -z'
'x+1/2, -y+1/2, z-1/2'

loop_
_atom_site_label
_atom_site_fract_x
_atom_site_fract_y
_atom_site_fract_z
_atom_site_U_iso_or_equiv
_atom_site_adp_type
_atom_site_calc_flag
_atom_site_refinement_flags
_atom_site_occupancy
_atom_site_disorder_assembly
_atom_site_disorder_group
_atom_site_type_symbol
Ge -0.62217(3) 1.16335(4) -1.04686(4) 0.0147(3) Uani d . 1.000(10) . . Ge
Al -0.33300(9) 1.09498(11) -0.70816(13) 0.0148(3) Uani d . 1.00(2) . . Al
O1 -0.4602(2) 1.1979(3) -0.8863(4) 0.0258(6) Uani d . 1 . . O
O2 -0.6636(3) 1.0746(3) -1.2269(4) 0.0273(7) Uani d . 1 . . O
O3 -0.6936(3) 1.3260(3) -1.1217(4) 0.0272(7) Uani d . 1 . . O
O4 -0.6679(3) 1.0661(3) -0.9591(4) 0.0291(7) Uani d . 1 . . O
O21 0.3700(4) 0.7525(6) 0.0593(6) 0.0648(12) Uani d . 1.00(4) . . O
K -0.0715(3) 1.0011(4) -0.1983(5) 0.0731(9) Uani d P 0.490(10) . . K
Li 0.0000 0.890(4) -0.2500 0.064(7) Uani d SP 1 . . Li

loop_
_atom_site_aniso_label
_atom_site_aniso_U_11
_atom_site_aniso_U_22
_atom_site_aniso_U_33
_atom_site_aniso_U_12
_atom_site_aniso_U_13
_atom_site_aniso_U_23
Ge 0.0138(3) 0.0146(4) 0.0187(3) 0.00174(12) 0.0123(2) -0.00015(12)
Al 0.0137(5) 0.0144(6) 0.0193(5) -0.0018(4) 0.0125(5) -0.0023(4)
O1 0.0167(12) 0.0254(15) 0.0316(14) 0.0003(11) 0.0154(12) 0.0043(13)
O2 0.0420(16) 0.0204(15) 0.0293(14) -0.0019(12) 0.0285(13) -0.0022(11)
O3 0.0193(13) 0.0155(15) 0.0454(17) 0.0038(10) 0.0220(13) 0.0019(11)
O4 0.0364(15) 0.0319(17) 0.0334(14) -0.0093(13) 0.0296(13) -0.0055(12)
O21 0.079(3) 0.067(3) 0.065(3) -0.012(2) 0.056(2) 0.007(2)
K 0.0701(18) 0.066(2) 0.099(2) 0.0109(15) 0.0646(18) 0.0074(17)
Li 0.072(18) 0.057(19) 0.09(2) 0.000 0.065(18) 0.000

loop_
_atom_type_symbol
_atom_type_description
_atom_type_scat_dispersion_real
_atom_type_scat_dispersion_imag
_atom_type_scat_source
O O 0.0056 0.0036 'International Tables Vol C Tables 4.2.6.8 and 6.1.1.4'
Li Li -0.0004 0.0000 'International Tables Vol C Tables 4.2.6.8 and 6.1.1.4'
Al Al 0.0406 0.0313 'International Tables Vol C Tables 4.2.6.8 and 6.1.1.4'
K K 0.1399 0.1562 'International Tables Vol C Tables 4.2.6.8 and 6.1.1.4'
Ge Ge 0.3016 1.1903 'International Tables Vol C Tables 4.2.6.8 and 6.1.1.4'

loop_
_geom_angle_atom_site_label_1
_geom_angle_atom_site_label_2
_geom_angle_atom_site_label_3
_geom_angle_site_symmetry_1
_geom_angle_site_symmetry_3
_geom_angle
_geom_angle_publ_flag
O3 Ge O2 . . 107.93(17) yes
O3 Ge O4 . . 112.15(16) yes
O2 Ge O4 . . 109.29(15) yes
O3 Ge O1 . . 105.19(15) yes
O2 Ge O1 . . 110.00(16) yes
O4 Ge O1 . . 112.14(15) yes
O3 Ge K . 2_453 89.59(12) ?
O2 Ge K . 2_453 71.32(13) ?
O4 Ge K . 2_453 53.88(13) ?
O1 Ge K . 2_453 163.43(13) ?
O3 Ge K . 7_474 59.41(13) ?
O2 Ge K . 7_474 131.62(12) ?
O4 Ge K . 7_474 118.76(13) ?
O1 Ge K . 7_474 46.96(13) ?
K Ge K 2_453 7_474 144.37(8) ?
O3 Ge K . 3_454 45.73(11) ?
O2 Ge K . 3_454 89.56(12) ?
O4 Ge K . 3_454 155.98(13) ?
O1 Ge K . 3_454 72.96(12) ?
K Ge K 2_453 3_454 123.53(6) ?
K Ge K 7_474 3_454 46.55(12) ?
O2 Al O3 5_473 8_576 107.66(16) yes
O2 Al O4 5_473 2_453 102.55(16) yes
O3 Al O4 8_576 2_453 111.60(18) yes
O2 Al O1 5_473 . 112.98(16) yes
O3 Al O1 8_576 . 108.47(16) yes
O4 Al O1 2_453 . 113.40(15) yes
O2 Al K 5_473 6_575 63.38(12) ?
O3 Al K 8_576 6_575 45.05(12) ?
O4 Al K 2_453 6_575 127.87(14) ?
O1 Al K . 6_575 118.27(13) ?
O2 Al K 5_473 . 92.68(12) ?
O3 Al K 8_576 . 72.65(14) ?
O4 Al K 2_453 . 45.78(12) ?
O1 Al K . . 151.64(13) ?
K Al K 6_575 . 83.28(8) ?
O2 Al K 5_473 7_474 153.47(13) ?
O3 Al K 8_576 7_474 78.47(12) ?
O4 Al K 2_453 7_474 98.71(13) ?
O1 Al K . 7_474 42.65(13) ?
K Al K 6_575 7_474 114.17(8) ?
K Al K . 7_474 113.60(7) ?
Ge O1 Al . . 130.56(19) yes
Ge O1 K . 7_474 107.25(15) ?
Al O1 K . 7_474 113.50(17) ?
Ge O2 Al . 5_473 140.2(2) yes
Ge O3 Al . 8_475 138.74(19) yes
Ge O3 K . 3_454 109.42(15) ?
Al O3 K 8_475 3_454 110.14(16) ?
Ge O3 K . 7_474 93.95(14) ?
Al O3 K 8_475 7_474 116.82(15) ?
K O3 K 3_454 7_474 57.96(16) ?
Ge O4 Al . 2_453 134.5(2) yes
Ge O4 K . 2_453 97.93(15) ?
Al O4 K 2_453 2_453 109.21(16) ?
Li O21 K 7_565 8_566 33.1(5) ?
Li O21 K 7_565 7_565 29.5(4) ?
K O21 K 8_566 7_565 54.91(16) ?
Li K O1 . 7_474 130.1(12) ?
Li K O3 . 3_546 110.5(12) ?
O1 K O3 7_474 3_546 118.17(15) ?
Li K O4 . 2_453 107.7(2) ?
O1 K O4 7_474 2_453 87.66(13) ?
O3 K O4 3_546 2_453 85.02(13) ?
Li K K . 2_554 35.0(12) ?
O1 K K 7_474 2_554 95.88(9) ?
O3 K K 3_546 2_554 145.48(9) ?
O4 K K 2_453 2_554 103.0(2) ?
Li K K . 5_575 113.4(4) ?
O1 K K 7_474 5_575 77.65(17) ?
O3 K K 3_546 5_575 67.15(15) ?
O4 K K 2_453 5_575 136.20(19) ?
K K K 2_554 5_575 119.2(3) ?
Li K O21 . 8_465 38.1(8) ?
O1 K O21 7_474 8_465 152.46(19) ?
O3 K O21 3_546 8_465 84.41(15) ?
O4 K O21 2_453 8_465 78.32(16) ?
K K O21 2_554 8_465 65.04(14) ?
K K O21 5_575 8_465 128.4(2) ?
Li K O21 . 7_565 33.9(7) ?
O1 K O21 7_474 7_565 132.68(17) ?
O3 K O21 3_546 7_565 90.27(14) ?
O4 K O21 2_453 7_565 134.68(18) ?
K K O21 2_554 7_565 60.05(11) ?
K K O21 5_575 7_565 80.68(17) ?
O21 K O21 8_465 7_565 56.35(19) ?
Li K O3 . 7_474 93.1(7) ?
O1 K O3 7_474 7_474 51.99(10) ?
O3 K O3 3_546 7_474 122.04(15) ?
O4 K O3 2_453 7_474 137.82(16) ?
K K O3 2_554 7_474 73.63(14) ?
K K O3 5_575 7_474 54.88(14) ?
O21 K O3 8_465 7_474 131.11(15) ?
O21 K O3 7_565 7_474 81.19(14) ?
Li K Ge . 2_453 135.9(2) ?
O1 K Ge 7_474 2_453 70.23(9) ?
O3 K Ge 3_546 2_453 75.53(9) ?
O4 K Ge 2_453 2_453 28.18(7) ?
K K Ge 2_554 2_453 125.34(19) ?
K K Ge 5_575 2_453 109.12(16) ?
O21 K Ge 8_465 2_453 103.66(15) ?
O21 K Ge 7_565 2_453 157.09(16) ?
O3 K Ge 7_474 2_453 121.54(12) ?
Li K Ge . 7_474 110.7(10) ?
O1 K Ge 7_474 7_474 25.79(7) ?
O3 K Ge 3_546 7_474 127.38(15) ?
O4 K Ge 2_453 7_474 111.59(13) ?
K K Ge 2_554 7_474 81.29(9) ?
K K Ge 5_575 7_474 67.30(14) ?
O21 K Ge 8_465 7_474 146.32(15) ?
O21 K Ge 7_565 7_474 106.90(14) ?
O3 K Ge 7_474 7_474 26.64(6) ?
Ge K Ge 2_453 7_474 96.01(9) ?
Li K Ge . 3_546 87.8(12) ?
O1 K Ge 7_474 3_546 136.40(15) ?
O3 K Ge 3_546 3_546 24.85(7) ?
O4 K Ge 2_453 3_546 101.72(12) ?
K K Ge 2_554 3_546 122.32(6) ?
K K Ge 5_575 3_546 66.15(14) ?
O21 K Ge 8_465 3_546 70.34(12) ?
O21 K Ge 7_565 3_546 65.45(10) ?
O3 K Ge 7_474 3_546 115.68(13) ?
Ge K Ge 2_453 3_546 98.85(8) ?
Ge K Ge 7_474 3_546 133.45(12) ?
K Li K 2_554 . 110(2) ?
K Li O21 2_554 8_465 116.6(3) ?
K Li O21 . 8_465 108.8(3) ?
K Li O21 2_554 7_565 108.8(3) ?
K Li O21 . 7_565 116.6(3) ?
O21 Li O21 8_465 7_565 95.7(19) ?
K Li K 2_554 5_575 116.7(13) ?
K Li K . 5_575 42.84(18) ?
O21 Li K 8_465 5_575 125.9(7) ?
O21 Li K 7_565 5_575 75.24(18) ?
K Li K 2_554 6_575 42.84(18) ?
K Li K . 6_575 116.7(13) ?
O21 Li K 8_465 6_575 75.24(18) ?
O21 Li K 7_565 6_575 125.9(7) ?
K Li K 5_575 6_575 151.3(12) ?

loop_
_geom_bond_atom_site_label_1
_geom_bond_atom_site_label_2
_geom_bond_site_symmetry_2
_geom_bond_distance
_geom_bond_publ_flag
Ge O3 . 1.729(3) yes
Ge O2 . 1.731(3) yes
Ge O4 . 1.736(3) yes
Ge O1 . 1.753(3) yes
Ge K 2_453 3.640(4) ?
Ge K 7_474 3.847(4) ?
Ge K 3_454 3.881(4) ?
Al O2 5_473 1.739(3) yes
Al O3 8_576 1.747(3) yes
Al O4 2_453 1.751(3) yes
Al O1 . 1.757(3) yes
Al K 6_575 3.909(4) ?
Al K . 3.912(5) ?
Al K 7_474 3.985(4) ?
O1 K 7_474 2.944(5) ?
O2 Al 5_473 1.739(3) ?
O3 Al 8_475 1.747(3) ?
O3 K 3_454 2.947(5) ?
O3 K 7_474 3.320(5) ?
O4 Al 2_453 1.751(3) ?
O4 K 2_453 2.969(5) ?
O21 Li 7_565 2.05(3) ?
O21 K 8_566 3.145(6) ?
O21 K 7_565 3.291(7) ?
K Li . 1.81(3) ?
K O1 7_474 2.944(5) yes
K O3 3_546 2.947(5) yes
K O4 2_453 2.969(5) yes
K K 2_554 2.970(7) ?
K K 5_575 3.054(9) ?
K O21 8_465 3.145(6) yes
K O21 7_565 3.291(7) ?
K O3 7_474 3.320(5) ?
K Ge 2_453 3.640(4) ?
K Ge 7_474 3.847(4) ?
K Ge 3_546 3.881(4) ?
Li K 2_554 1.81(3) ?
Li O21 8_465 2.05(3) yes
Li O21 7_565 2.05(3) ?
Li K 5_575 4.123(12) ?
Li K 6_575 4.123(12) ?
